data_1552504
loop_
_publ_author_name
'Su, Xiaojun'
'Baker, J. J.'
'Martin, Caleb D.'

_publ_section_title
;
 Dimeric boroles: effective sources of monomeric boroles for heterocycle
 synthesis.
;
_journal_issue 1
_journal_name_full 'Chemical science'
_journal_page_first 126
_journal_page_last 131
_journal_paper_doi 10.1039/c9sc04053f
_journal_volume 11
_journal_year 2020
_chemical_absolute_configuration unk
_chemical_formula_moiety 'C20 H22 B N'
_chemical_formula_sum 'C20 H22 B N'
_chemical_formula_weight 287.19
_chemical_properties_physical Air-sensitive,Moisture-sensitive
_space_group_crystal_system orthorhombic
_space_group_IT_number 43
_space_group_name_Hall 'F 2 -2d'
_space_group_name_H-M_alt 'F d d 2'
_symmetry_space_group_name_Hall 'F 2 -2d'
_symmetry_space_group_name_H-M 'F d d 2'
_atom_sites_solution_hydrogens geom
_atom_sites_solution_primary direct
_audit_creation_method SHELXL-2013
_audit_update_record
;
2019-07-24 deposited with the CCDC.    2019-10-28 downloaded from the CCDC.
;
_cell_angle_alpha 90
_cell_angle_beta 90
_cell_angle_gamma 90
_cell_formula_units_Z 32
_cell_length_a 39.763(2)
_cell_length_b 37.788(2)
_cell_length_c 8.9491(5)
_cell_measurement_reflns_used 9884
_cell_measurement_temperature 150(2)
_cell_measurement_theta_max 26.07
_cell_measurement_theta_min 2.32
_cell_volume 13446.6(12)
_computing_cell_refinement 'Bruker SAINT'
_computing_data_collection 'Bruker APEX2'
_computing_data_reduction 'Bruker SAINT'
_computing_molecular_graphics 'Bruker SHELXTL'
_computing_publication_material 'Bruker SHELXTL'
_computing_structure_refinement 'SHELXL-2014 (Sheldrick 2014)'
_computing_structure_solution 'SHELXS-97 (Sheldrick 2008)'
_diffrn_ambient_temperature 150(2)
_diffrn_measured_fraction_theta_full 0.999
_diffrn_measured_fraction_theta_max 0.999
_diffrn_measurement_device_type 'Bruker APEX-II CCD'
_diffrn_measurement_method '\f and \w scans'
_diffrn_radiation_type MoK\a
_diffrn_radiation_wavelength 0.71073
_diffrn_reflns_av_R_equivalents 0.0688
_diffrn_reflns_av_unetI/netI 0.0278
_diffrn_reflns_Laue_measured_fraction_full 0.999
_diffrn_reflns_Laue_measured_fraction_max 0.999
_diffrn_reflns_limit_h_max 48
_diffrn_reflns_limit_h_min -48
_diffrn_reflns_limit_k_max 46
_diffrn_reflns_limit_k_min -46
_diffrn_reflns_limit_l_max 11
_diffrn_reflns_limit_l_min -11
_diffrn_reflns_number 70199
_diffrn_reflns_point_group_measured_fraction_full 1.000
_diffrn_reflns_point_group_measured_fraction_max 1.000
_diffrn_reflns_theta_full 25.242
_diffrn_reflns_theta_max 26.021
_diffrn_reflns_theta_min 2.156
_exptl_absorpt_coefficient_mu 0.064
_exptl_absorpt_correction_T_max 1.000
_exptl_absorpt_correction_T_min 0.909
_exptl_absorpt_correction_type multi-scan
_exptl_absorpt_process_details SADABs
_exptl_crystal_colour colourless
_exptl_crystal_density_diffrn 1.135
_exptl_crystal_description block
_exptl_crystal_F_000 4928
_exptl_crystal_size_max 0.269
_exptl_crystal_size_mid 0.227
_exptl_crystal_size_min 0.149
_refine_diff_density_max 0.223
_refine_diff_density_min -0.179
_refine_diff_density_rms 0.049
_refine_ls_abs_structure_details
;
 Refined as an inversion twin.
;
_refine_ls_extinction_method none
_refine_ls_goodness_of_fit_ref 1.075
_refine_ls_hydrogen_treatment constr
_refine_ls_matrix_type full
_refine_ls_number_parameters 406
_refine_ls_number_reflns 6608
_refine_ls_number_restraints 1
_refine_ls_restrained_S_all 1.075
_refine_ls_R_factor_all 0.0618
_refine_ls_R_factor_gt 0.0468
_refine_ls_shift/su_max 0.001
_refine_ls_shift/su_mean 0.000
_refine_ls_structure_factor_coef Fsqd
_refine_ls_weighting_details 'w=1/[\s^2^(Fo^2^)+(0.0880P)^2^+4.9819P] where P=(Fo^2^+2Fc^2^)/3'
_refine_ls_weighting_scheme calc
_refine_ls_wR_factor_gt 0.1267
_refine_ls_wR_factor_ref 0.1391
_reflns_Friedel_coverage 0.873
_reflns_Friedel_fraction_full 1.000
_reflns_Friedel_fraction_max 1.000
_reflns_number_gt 5549
_reflns_number_total 6608
_reflns_threshold_expression 'I > 2\s(I)'
_cod_data_source_file c9sc04053f2.cif
_cod_data_source_block 1
_cod_depositor_comments
;
The following automatic conversions were performed:

'_atom_sites_solution_primary' value 'direct methods' was changed to
'direct'.

Automatic conversion script
Id: cif_fix_values 4973 2017-02-22 13:04:09Z antanas 

 Adding full bibliography for 1552504--1552508.cif.

 Adding full bibliography for 1552504--1556868.cif.
;
_cod_database_code 1552504
_shelx_space_group_comment
;
The symmetry employed for this shelxl refinement is uniquely defined
by the following loop, which should always be used as a source of
symmetry information in preference to the above space-group names.
They are only intended as comments.
;
_shelxl_version_number 2013-4

loop_
_space_group_symop_operation_xyz
'x, y, z'
'-x, -y, z'
'-x+1/4, y+1/4, z+1/4'
'x+3/4, -y+3/4, z+1/4'
'x, y+1/2, z+1/2'
'-x, -y+1/2, z+1/2'
'-x+1/4, y+3/4, z+3/4'
'x+3/4, -y+5/4, z+3/4'
'x+1/2, y, z+1/2'
'-x+1/2, -y, z+1/2'
'-x+3/4, y+1/4, z+3/4'
'x+5/4, -y+3/4, z+3/4'
'x+1/2, y+1/2, z'
'-x+1/2, -y+1/2, z'
'-x+3/4, y+3/4, z+1/4'
'x+5/4, -y+5/4, z+1/4'

loop_
_atom_site_label
_atom_site_type_symbol
_atom_site_fract_x
_atom_site_fract_y
_atom_site_fract_z
_atom_site_U_iso_or_equiv
_atom_site_adp_type
_atom_site_occupancy
_atom_site_site_symmetry_order
_atom_site_calc_flag
_atom_site_refinement_flags_posn
_atom_site_refinement_flags_adp
N1 N 0.34081(6) 0.17998(6) 0.2107(3) 0.0290(5) Uani 1 1 d . .
C4 C 0.38424(7) 0.19869(8) 0.3985(4) 0.0338(6) Uani 1 1 d . .
C3 C 0.40765(7) 0.19730(7) 0.2852(4) 0.0334(7) Uani 1 1 d . .
C2 C 0.39808(7) 0.18767(8) 0.1352(4) 0.0337(7) Uani 1 1 d . .
C1 C 0.36543(7) 0.17988(7) 0.0991(3) 0.0321(7) Uani 1 1 d . .
C5 C 0.39442(9) 0.21049(11) 0.5536(4) 0.0521(9) Uani 1 1 d . .
H5A H 0.4135 0.1963 0.5880 0.078 Uiso 1 1 calc R U
H5B H 0.3754 0.2073 0.6223 0.078 Uiso 1 1 calc R U
H5C H 0.4009 0.2355 0.5512 0.078 Uiso 1 1 calc R U
C6 C 0.44431(8) 0.20549(9) 0.3148(5) 0.0488(9) Uani 1 1 d . .
H6A H 0.4473 0.2116 0.4205 0.073 Uiso 1 1 calc R U
H6B H 0.4513 0.2255 0.2526 0.073 Uiso 1 1 calc R U
H6C H 0.4580 0.1847 0.2906 0.073 Uiso 1 1 calc R U
C7 C 0.42473(9) 0.18720(11) 0.0144(5) 0.0528(9) Uani 1 1 d . .
H7A H 0.4153 0.1768 -0.0769 0.079 Uiso 1 1 calc R U
H7B H 0.4439 0.1730 0.0479 0.079 Uiso 1 1 calc R U
H7C H 0.4321 0.2115 -0.0062 0.079 Uiso 1 1 calc R U
C8 C 0.35459(9) 0.17178(10) -0.0582(4) 0.0462(8) Uani 1 1 d . .
H8A H 0.3658 0.1881 -0.1273 0.069 Uiso 1 1 calc R U
H8B H 0.3302 0.1746 -0.0665 0.069 Uiso 1 1 calc R U
H8C H 0.3607 0.1474 -0.0831 0.069 Uiso 1 1 calc R U
C9 C 0.31998(7) 0.18452(8) 0.4870(3) 0.0322(6) Uani 1 1 d . .
C10 C 0.30745(7) 0.15165(8) 0.5277(4) 0.0392(7) Uani 1 1 d . .
H10 H 0.3156 0.1311 0.4784 0.047 Uiso 1 1 calc R U
C11 C 0.28324(8) 0.14794(10) 0.6388(4) 0.0497(9) Uani 1 1 d . .
H11 H 0.2752 0.1251 0.6647 0.060 Uiso 1 1 calc R U
C12 C 0.27107(8) 0.17713(12) 0.7107(4) 0.0501(9) Uani 1 1 d . .
H12 H 0.2543 0.1746 0.7854 0.060 Uiso 1 1 calc R U
C13 C 0.28297(9) 0.20964(11) 0.6757(4) 0.0532(9) Uani 1 1 d . .
H13 H 0.2745 0.2299 0.7258 0.064 Uiso 1 1 calc R U
C14 C 0.30752(9) 0.21342(9) 0.5666(4) 0.0493(9) Uani 1 1 d . .
H14 H 0.3161 0.2364 0.5455 0.059 Uiso 1 1 calc R U
C15 C 0.30605(7) 0.17316(8) 0.1681(3) 0.0312(6) Uani 1 1 d . .
C16 C 0.28489(8) 0.20166(9) 0.1434(4) 0.0438(8) Uani 1 1 d . .
H16 H 0.2932 0.2251 0.1532 0.053 Uiso 1 1 calc R U
C17 C 0.25189(9) 0.19591(11) 0.1048(4) 0.0541(10) Uani 1 1 d . .
H17 H 0.2374 0.2155 0.0873 0.065 Uiso 1 1 calc R U
C18 C 0.23959(8) 0.16208(12) 0.0913(4) 0.0542(10) Uani 1 1 d . .
H18 H 0.2167 0.1582 0.0662 0.065 Uiso 1 1 calc R U
C19 C 0.26086(9) 0.13397(11) 0.1146(5) 0.0577(10) Uani 1 1 d . .
H19 H 0.2525 0.1105 0.1043 0.069 Uiso 1 1 calc R U
C20 C 0.29438(8) 0.13923(9) 0.1529(4) 0.0440(8) Uani 1 1 d . .
H20 H 0.3089 0.1196 0.1684 0.053 Uiso 1 1 calc R U
B1 B 0.34832(8) 0.18814(8) 0.3647(4) 0.0294(7) Uani 1 1 d . .
N2 N 0.35351(6) 0.06409(6) 0.5706(3) 0.0290(5) Uani 1 1 d . .
C21 C 0.30813(7) 0.04890(7) 0.3874(3) 0.0291(6) Uani 1 1 d . .
C22 C 0.28581(7) 0.04919(7) 0.5044(3) 0.0309(6) Uani 1 1 d . .
C23 C 0.29709(7) 0.05465(8) 0.6548(3) 0.0323(6) Uani 1 1 d . .
C24 C 0.33003(7) 0.06207(8) 0.6867(3) 0.0317(6) Uani 1 1 d . .
C25 C 0.29638(8) 0.04073(9) 0.2293(3) 0.0402(7) Uani 1 1 d . .
H25A H 0.3157 0.0413 0.1612 0.060 Uiso 1 1 calc R U
H25B H 0.2798 0.0584 0.1981 0.060 Uiso 1 1 calc R U
H25C H 0.2861 0.0172 0.2269 0.060 Uiso 1 1 calc R U
C26 C 0.24851(8) 0.04373(10) 0.4795(4) 0.0451(8) Uani 1 1 d . .
H26A H 0.2431 0.0479 0.3741 0.068 Uiso 1 1 calc R U
H26B H 0.2358 0.0604 0.5419 0.068 Uiso 1 1 calc R U
H26C H 0.2424 0.0194 0.5065 0.068 Uiso 1 1 calc R U
C27 C 0.27222(8) 0.05143(10) 0.7831(4) 0.0455(8) Uani 1 1 d . .
H27A H 0.2603 0.0739 0.7959 0.068 Uiso 1 1 calc R U
H27B H 0.2844 0.0456 0.8753 0.068 Uiso 1 1 calc R U
H27C H 0.2560 0.0327 0.7609 0.068 Uiso 1 1 calc R U
C28 C 0.34216(9) 0.06835(11) 0.8438(4) 0.0465(8) Uani 1 1 d . .
H28A H 0.3441 0.0457 0.8961 0.070 Uiso 1 1 calc R U
H28B H 0.3261 0.0835 0.8966 0.070 Uiso 1 1 calc R U
H28C H 0.3642 0.0799 0.8411 0.070 Uiso 1 1 calc R U
C29 C 0.37293(7) 0.05720(7) 0.2939(3) 0.0283(6) Uani 1 1 d . .
C30 C 0.38534(7) 0.08828(8) 0.2300(4) 0.0342(6) Uani 1 1 d . .
H30 H 0.3772 0.1105 0.2641 0.041 Uiso 1 1 calc R U
C31 C 0.40929(8) 0.08722(10) 0.1175(4) 0.0433(8) Uani 1 1 d . .
H31 H 0.4170 0.1087 0.0738 0.052 Uiso 1 1 calc R U
C32 C 0.42201(8) 0.05548(11) 0.0684(4) 0.0481(9) Uani 1 1 d . .
H32 H 0.4388 0.0549 -0.0071 0.058 Uiso 1 1 calc R U
C33 C 0.41023(9) 0.02458(10) 0.1295(4) 0.0552(10) Uani 1 1 d . .
H33 H 0.4188 0.0025 0.0958 0.066 Uiso 1 1 calc R U
C34 C 0.38587(9) 0.02538(9) 0.2404(4) 0.0472(8) Uani 1 1 d . .
H34 H 0.3778 0.0037 0.2807 0.057 Uiso 1 1 calc R U
C35 C 0.38804(7) 0.07331(8) 0.6068(3) 0.0337(7) Uani 1 1 d . .
C36 C 0.39685(8) 0.10853(10) 0.6220(4) 0.0472(8) Uani 1 1 d . .
H36 H 0.3805 0.1266 0.6089 0.057 Uiso 1 1 calc R U
C37 C 0.42995(10) 0.11698(12) 0.6566(5) 0.0636(11) Uani 1 1 d . .
H37 H 0.4363 0.1411 0.6683 0.076 Uiso 1 1 calc R U
C38 C 0.45368(9) 0.09075(14) 0.6741(4) 0.0632(12) Uani 1 1 d . .
H38 H 0.4762 0.0968 0.6986 0.076 Uiso 1 1 calc R U
C39 C 0.44479(9) 0.05590(13) 0.6561(5) 0.0597(11) Uani 1 1 d . .
H39 H 0.4613 0.0379 0.6664 0.072 Uiso 1 1 calc R U
C40 C 0.41181(8) 0.04704(10) 0.6231(4) 0.0467(9) Uani 1 1 d . .
H40 H 0.4056 0.0229 0.6117 0.056 Uiso 1 1 calc R U
B2 B 0.34463(8) 0.05678(8) 0.4173(3) 0.0256(7) Uani 1 1 d . .

loop_
_atom_site_aniso_label
_atom_site_aniso_U_11
_atom_site_aniso_U_22
_atom_site_aniso_U_33
_atom_site_aniso_U_23
_atom_site_aniso_U_13
_atom_site_aniso_U_12
N1 0.0265(12) 0.0325(12) 0.0281(12) 0.0013(10) 0.0011(10) 0.0011(10)
C4 0.0363(16) 0.0297(14) 0.0354(16) 0.0018(13) -0.0027(13) -0.0023(12)
C3 0.0316(15) 0.0279(14) 0.0407(17) 0.0068(12) -0.0008(13) -0.0004(11)
C2 0.0305(15) 0.0330(14) 0.0377(17) 0.0060(12) 0.0059(13) 0.0006(12)
C1 0.0348(16) 0.0331(14) 0.0285(15) 0.0023(12) 0.0065(13) -0.0013(12)
C5 0.049(2) 0.068(2) 0.039(2) -0.0040(17) -0.0066(16) -0.0108(17)
C6 0.0340(17) 0.053(2) 0.059(2) 0.0045(18) -0.0024(16) -0.0060(14)
C7 0.0394(18) 0.068(2) 0.051(2) 0.0001(18) 0.0166(17) -0.0089(16)
C8 0.0460(19) 0.063(2) 0.0295(17) -0.0030(15) 0.0058(14) -0.0012(16)
C9 0.0294(15) 0.0407(16) 0.0264(15) -0.0054(13) -0.0024(12) 0.0015(12)
C10 0.0349(16) 0.0414(16) 0.0414(18) 0.0042(14) 0.0059(14) 0.0052(13)
C11 0.0371(17) 0.061(2) 0.051(2) 0.0174(18) 0.0072(16) 0.0026(15)
C12 0.0345(18) 0.087(3) 0.0286(16) -0.0004(17) 0.0024(14) -0.0018(18)
C13 0.0473(19) 0.064(2) 0.049(2) -0.0218(18) 0.0080(17) 0.0046(17)
C14 0.056(2) 0.0440(18) 0.048(2) -0.0086(16) 0.0099(17) -0.0056(15)
C15 0.0297(14) 0.0423(16) 0.0217(14) -0.0005(12) 0.0039(12) 0.0019(12)
C16 0.0403(18) 0.0462(18) 0.0451(19) 0.0020(16) 0.0009(15) 0.0071(14)
C17 0.0402(18) 0.076(3) 0.046(2) 0.0015(19) -0.0006(16) 0.0193(18)
C18 0.0307(16) 0.102(3) 0.0299(17) 0.0011(18) -0.0022(14) -0.0012(19)
C19 0.047(2) 0.069(2) 0.057(2) -0.0007(19) -0.0104(18) -0.0172(18)
C20 0.0412(18) 0.0448(18) 0.046(2) -0.0021(15) -0.0066(16) -0.0048(14)
B1 0.0326(17) 0.0264(15) 0.0293(17) -0.0014(12) 0.0014(14) 0.0007(12)
N2 0.0265(12) 0.0377(13) 0.0227(11) 0.0022(10) 0.0035(10) -0.0003(10)
C21 0.0347(15) 0.0263(13) 0.0263(14) 0.0012(11) 0.0000(12) -0.0013(11)
C22 0.0321(15) 0.0285(14) 0.0321(15) 0.0012(12) 0.0000(13) -0.0020(11)
C23 0.0322(15) 0.0381(15) 0.0267(15) -0.0004(12) 0.0072(12) -0.0031(12)
C24 0.0330(16) 0.0394(16) 0.0226(14) -0.0006(12) 0.0028(12) 0.0033(12)
C25 0.0405(17) 0.0510(18) 0.0289(16) 0.0002(14) -0.0043(14) -0.0105(14)
C26 0.0326(16) 0.060(2) 0.0425(19) 0.0000(16) -0.0006(14) -0.0066(15)
C27 0.0396(18) 0.059(2) 0.0373(18) -0.0027(16) 0.0110(15) -0.0096(15)
C28 0.0395(18) 0.077(2) 0.0235(16) -0.0035(16) 0.0010(14) -0.0040(16)
C29 0.0302(14) 0.0334(15) 0.0214(14) 0.0010(11) -0.0011(11) -0.0011(11)
C30 0.0338(15) 0.0353(15) 0.0336(16) 0.0037(13) -0.0013(13) -0.0023(12)
C31 0.0339(16) 0.059(2) 0.0365(17) 0.0140(16) 0.0004(14) -0.0105(15)
C32 0.0344(17) 0.082(3) 0.0283(16) -0.0040(17) 0.0064(14) -0.0048(17)
C33 0.059(2) 0.056(2) 0.051(2) -0.0181(18) 0.0173(18) 0.0035(17)
C34 0.056(2) 0.0355(16) 0.051(2) -0.0045(15) 0.0177(17) -0.0011(15)
C35 0.0284(14) 0.0517(18) 0.0210(14) 0.0011(13) 0.0004(11) -0.0010(13)
C36 0.0418(18) 0.057(2) 0.0422(19) -0.0139(16) -0.0038(15) -0.0066(15)
C37 0.052(2) 0.088(3) 0.052(2) -0.015(2) -0.0039(19) -0.023(2)
C38 0.0321(19) 0.123(4) 0.0339(19) 0.008(2) -0.0029(15) -0.019(2)
C39 0.0304(17) 0.102(3) 0.047(2) 0.027(2) 0.0037(16) 0.0038(19)
C40 0.0337(17) 0.066(2) 0.040(2) 0.0155(16) 0.0037(14) 0.0030(15)
B2 0.0321(17) 0.0229(14) 0.0220(15) 0.0030(12) 0.0021(13) 0.0006(12)

loop_
_atom_type_symbol
_atom_type_description
_atom_type_scat_dispersion_real
_atom_type_scat_dispersion_imag
_atom_type_scat_source
C C 0.0033 0.0016 'International Tables Vol C Tables 4.2.6.8 and 6.1.1.4'
H H 0.0000 0.0000 'International Tables Vol C Tables 4.2.6.8 and 6.1.1.4'
B B 0.0013 0.0007 'International Tables Vol C Tables 4.2.6.8 and 6.1.1.4'
N N 0.0061 0.0033 'International Tables Vol C Tables 4.2.6.8 and 6.1.1.4'

loop_
_geom_angle_atom_site_label_1
_geom_angle_atom_site_label_2
_geom_angle_atom_site_label_3
_geom_angle
C1 N1 B1 122.5(2)
C1 N1 C15 118.4(2)
B1 N1 C15 119.0(2)
C3 C4 B1 118.7(3)
C3 C4 C5 120.4(3)
B1 C4 C5 120.9(3)
C4 C3 C2 121.1(3)
C4 C3 C6 120.9(3)
C2 C3 C6 118.0(3)
C1 C2 C3 121.6(3)
C1 C2 C7 119.5(3)
C3 C2 C7 118.9(3)
C2 C1 N1 119.6(3)
C2 C1 C8 122.4(3)
N1 C1 C8 117.9(3)
C4 C5 H5A 109.5
C4 C5 H5B 109.5
H5A C5 H5B 109.5
C4 C5 H5C 109.5
H5A C5 H5C 109.5
H5B C5 H5C 109.5
C3 C6 H6A 109.5
C3 C6 H6B 109.5
H6A C6 H6B 109.5
C3 C6 H6C 109.5
H6A C6 H6C 109.5
H6B C6 H6C 109.5
C2 C7 H7A 109.5
C2 C7 H7B 109.5
H7A C7 H7B 109.5
C2 C7 H7C 109.5
H7A C7 H7C 109.5
H7B C7 H7C 109.5
C1 C8 H8A 109.5
C1 C8 H8B 109.5
H8A C8 H8B 109.5
C1 C8 H8C 109.5
H8A C8 H8C 109.5
H8B C8 H8C 109.5
C10 C9 C14 116.1(3)
C10 C9 B1 121.1(3)
C14 C9 B1 122.7(3)
C9 C10 C11 121.8(3)
C9 C10 H10 119.1
C11 C10 H10 119.1
C12 C11 C10 120.0(3)
C12 C11 H11 120.0
C10 C11 H11 120.0
C13 C12 C11 120.0(3)
C13 C12 H12 120.0
C11 C12 H12 120.0
C12 C13 C14 120.2(3)
C12 C13 H13 119.9
C14 C13 H13 119.9
C13 C14 C9 121.9(3)
C13 C14 H14 119.1
C9 C14 H14 119.1
C20 C15 C16 120.4(3)
C20 C15 N1 120.8(3)
C16 C15 N1 118.7(3)
C17 C16 C15 119.8(3)
C17 C16 H16 120.1
C15 C16 H16 120.1
C18 C17 C16 120.6(3)
C18 C17 H17 119.7
C16 C17 H17 119.7
C19 C18 C17 119.1(3)
C19 C18 H18 120.4
C17 C18 H18 120.4
C18 C19 C20 121.1(4)
C18 C19 H19 119.4
C20 C19 H19 119.4
C15 C20 C19 118.8(3)
C15 C20 H20 120.6
C19 C20 H20 120.6
N1 B1 C4 116.3(3)
N1 B1 C9 119.8(3)
C4 B1 C9 124.0(3)
C24 N2 B2 122.2(2)
C24 N2 C35 118.6(2)
B2 N2 C35 119.3(2)
C22 C21 B2 119.1(3)
C22 C21 C25 120.8(3)
B2 C21 C25 120.1(3)
C21 C22 C23 121.0(3)
C21 C22 C26 121.3(3)
C23 C22 C26 117.7(3)
C24 C23 C22 121.6(3)
C24 C23 C27 118.7(3)
C22 C23 C27 119.6(3)
C23 C24 N2 119.6(3)
C23 C24 C28 122.2(3)
N2 C24 C28 118.1(3)
C21 C25 H25A 109.5
C21 C25 H25B 109.5
H25A C25 H25B 109.5
C21 C25 H25C 109.5
H25A C25 H25C 109.5
H25B C25 H25C 109.5
C22 C26 H26A 109.5
C22 C26 H26B 109.5
H26A C26 H26B 109.5
C22 C26 H26C 109.5
H26A C26 H26C 109.5
H26B C26 H26C 109.5
C23 C27 H27A 109.5
C23 C27 H27B 109.5
H27A C27 H27B 109.5
C23 C27 H27C 109.5
H27A C27 H27C 109.5
H27B C27 H27C 109.5
C24 C28 H28A 109.5
C24 C28 H28B 109.5
H28A C28 H28B 109.5
C24 C28 H28C 109.5
H28A C28 H28C 109.5
H28B C28 H28C 109.5
C34 C29 C30 117.0(3)
C34 C29 B2 119.7(3)
C30 C29 B2 123.2(3)
C31 C30 C29 121.1(3)
C31 C30 H30 119.5
C29 C30 H30 119.5
C32 C31 C30 120.7(3)
C32 C31 H31 119.7
C30 C31 H31 119.7
C33 C32 C31 119.3(3)
C33 C32 H32 120.3
C31 C32 H32 120.3
C32 C33 C34 120.3(3)
C32 C33 H33 119.8
C34 C33 H33 119.8
C33 C34 C29 121.5(3)
C33 C34 H34 119.2
C29 C34 H34 119.2
C40 C35 C36 120.6(3)
C40 C35 N2 119.9(3)
C36 C35 N2 119.5(3)
C35 C36 C37 118.9(4)
C35 C36 H36 120.6
C37 C36 H36 120.6
C38 C37 C36 120.6(4)
C38 C37 H37 119.7
C36 C37 H37 119.7
C39 C38 C37 120.0(3)
C39 C38 H38 120.0
C37 C38 H38 120.0
C38 C39 C40 120.1(4)
C38 C39 H39 120.0
C40 C39 H39 120.0
C35 C40 C39 119.8(4)
C35 C40 H40 120.1
C39 C40 H40 120.1
N2 B2 C21 116.3(3)
N2 B2 C29 119.3(3)
C21 B2 C29 124.4(3)

loop_
_geom_bond_atom_site_label_1
_geom_bond_atom_site_label_2
_geom_bond_distance
N1 C1 1.398(4)
N1 B1 1.443(4)
N1 C15 1.457(4)
C4 C3 1.377(4)
C4 B1 1.513(4)
C4 C5 1.514(5)
C3 C2 1.442(5)
C3 C6 1.514(4)
C2 C1 1.370(4)
C2 C7 1.514(4)
C1 C8 1.503(5)
C5 H5A 0.9800
C5 H5B 0.9800
C5 H5C 0.9800
C6 H6A 0.9800
C6 H6B 0.9800
C6 H6C 0.9800
C7 H7A 0.9800
C7 H7B 0.9800
C7 H7C 0.9800
C8 H8A 0.9800
C8 H8B 0.9800
C8 H8C 0.9800
C9 C10 1.387(4)
C9 C14 1.395(4)
C9 B1 1.577(4)
C10 C11 1.391(5)
C10 H10 0.9500
C11 C12 1.366(5)
C11 H11 0.9500
C12 C13 1.353(6)
C12 H12 0.9500
C13 C14 1.388(5)
C13 H13 0.9500
C14 H14 0.9500
C15 C20 1.371(4)
C15 C16 1.384(4)
C16 C17 1.374(5)
C16 H16 0.9500
C17 C18 1.374(6)
C17 H17 0.9500
C18 C19 1.374(6)
C18 H18 0.9500
C19 C20 1.391(5)
C19 H19 0.9500
C20 H20 0.9500
N2 C24 1.399(4)
N2 B2 1.443(4)
N2 C35 1.453(4)
C21 C22 1.373(4)
C21 B2 1.506(4)
C21 C25 1.521(4)
C22 C23 1.433(4)
C22 C26 1.514(4)
C23 C24 1.370(4)
C23 C27 1.521(4)
C24 C28 1.505(4)
C25 H25A 0.9800
C25 H25B 0.9800
C25 H25C 0.9800
C26 H26A 0.9800
C26 H26B 0.9800
C26 H26C 0.9800
C27 H27A 0.9800
C27 H27B 0.9800
C27 H27C 0.9800
C28 H28A 0.9800
C28 H28B 0.9800
C28 H28C 0.9800
C29 C34 1.393(4)
C29 C30 1.397(4)
C29 B2 1.577(4)
C30 C31 1.386(4)
C30 H30 0.9500
C31 C32 1.374(5)
C31 H31 0.9500
C32 C33 1.372(5)
C32 H32 0.9500
C33 C34 1.387(5)
C33 H33 0.9500
C34 H34 0.9500
C35 C40 1.378(5)
C35 C36 1.383(5)
C36 C37 1.389(5)
C36 H36 0.9500
C37 C38 1.378(6)
C37 H37 0.9500
C38 C39 1.373(7)
C38 H38 0.9500
C39 C40 1.385(5)
C39 H39 0.9500
C40 H40 0.9500

loop_
_geom_torsion_atom_site_label_1
_geom_torsion_atom_site_label_2
_geom_torsion_atom_site_label_3
_geom_torsion_atom_site_label_4
_geom_torsion
B1 C4 C3 C2 3.0(4)
C5 C4 C3 C2 -177.1(3)
B1 C4 C3 C6 -176.4(3)
C5 C4 C3 C6 3.5(5)
C4 C3 C2 C1 0.6(4)
C6 C3 C2 C1 -180.0(3)
C4 C3 C2 C7 178.9(3)
C6 C3 C2 C7 -1.7(4)
C3 C2 C1 N1 -2.3(4)
C7 C2 C1 N1 179.4(3)
C3 C2 C1 C8 176.5(3)
C7 C2 C1 C8 -1.8(5)
B1 N1 C1 C2 0.2(4)
C15 N1 C1 C2 177.3(3)
B1 N1 C1 C8 -178.7(3)
C15 N1 C1 C8 -1.5(4)
C14 C9 C10 C11 1.6(5)
B1 C9 C10 C11 177.9(3)
C9 C10 C11 C12 0.2(5)
C10 C11 C12 C13 -1.1(5)
C11 C12 C13 C14 0.1(6)
C12 C13 C14 C9 1.9(6)
C10 C9 C14 C13 -2.7(5)
B1 C9 C14 C13 -178.9(3)
C1 N1 C15 C20 83.9(4)
B1 N1 C15 C20 -98.9(3)
C1 N1 C15 C16 -96.3(3)
B1 N1 C15 C16 80.9(3)
C20 C15 C16 C17 0.6(5)
N1 C15 C16 C17 -179.2(3)
C15 C16 C17 C18 0.4(5)
C16 C17 C18 C19 -1.0(6)
C17 C18 C19 C20 0.7(6)
C16 C15 C20 C19 -0.9(5)
N1 C15 C20 C19 178.9(3)
C18 C19 C20 C15 0.3(6)
C1 N1 B1 C4 3.3(4)
C15 N1 B1 C4 -173.8(2)
C1 N1 B1 C9 -174.7(2)
C15 N1 B1 C9 8.2(4)
C3 C4 B1 N1 -4.8(4)
C5 C4 B1 N1 175.3(3)
C3 C4 B1 C9 173.1(3)
C5 C4 B1 C9 -6.8(5)
C10 C9 B1 N1 68.6(4)
C14 C9 B1 N1 -115.4(3)
C10 C9 B1 C4 -109.2(3)
C14 C9 B1 C4 66.8(4)
B2 C21 C22 C23 -4.0(4)
C25 C21 C22 C23 176.0(3)
B2 C21 C22 C26 176.1(3)
C25 C21 C22 C26 -3.9(4)
C21 C22 C23 C24 4.4(4)
C26 C22 C23 C24 -175.7(3)
C21 C22 C23 C27 -174.4(3)
C26 C22 C23 C27 5.6(4)
C22 C23 C24 N2 -0.6(4)
C27 C23 C24 N2 178.1(3)
C22 C23 C24 C28 179.2(3)
C27 C23 C24 C28 -2.1(4)
B2 N2 C24 C23 -3.3(4)
C35 N2 C24 C23 177.7(3)
B2 N2 C24 C28 176.9(3)
C35 N2 C24 C28 -2.1(4)
C34 C29 C30 C31 0.5(4)
B2 C29 C30 C31 -177.4(3)
C29 C30 C31 C32 -1.6(5)
C30 C31 C32 C33 1.5(5)
C31 C32 C33 C34 -0.4(6)
C32 C33 C34 C29 -0.7(6)
C30 C29 C34 C33 0.6(5)
B2 C29 C34 C33 178.5(3)
C24 N2 C35 C40 97.6(3)
B2 N2 C35 C40 -81.4(4)
C24 N2 C35 C36 -83.5(3)
B2 N2 C35 C36 97.5(3)
C40 C35 C36 C37 -1.1(5)
N2 C35 C36 C37 180.0(3)
C35 C36 C37 C38 0.6(6)
C36 C37 C38 C39 0.5(6)
C37 C38 C39 C40 -1.2(6)
C36 C35 C40 C39 0.5(5)
N2 C35 C40 C39 179.4(3)
C38 C39 C40 C35 0.7(6)
C24 N2 B2 C21 3.5(4)
C35 N2 B2 C21 -177.5(2)
C24 N2 B2 C29 -176.1(2)
C35 N2 B2 C29 2.9(4)
C22 C21 B2 N2 0.2(4)
C25 C21 B2 N2 -179.8(3)
C22 C21 B2 C29 179.8(2)
C25 C21 B2 C29 -0.2(4)
C34 C29 B2 N2 102.1(3)
C30 C29 B2 N2 -80.1(4)
C34 C29 B2 C21 -77.4(4)
C30 C29 B2 C21 100.4(3)
